data_7251582
loop_
_publ_author_name
'Deng, Zhi-Xin'
'Liu, Zhi-Gang'
'Han, Ji-Yao'
'Zhou, Tong-Yao'
'Cheng, Dang'
'Xiao, Xiao'
'Chen, Fen-Er'

_publ_section_title
;
 Mn-catalyzed hydroxyalkylation of \a-trifluoromethylstyrenes with
 cyclopropanols: facile synthesis of \d-trifluoromethyl-\d-hydroxyketones
;
_journal_issue 12
_journal_name_full 'Green Chemistry'
_journal_page_first 5447
_journal_page_last 5456
_journal_paper_doi 10.1039/D5GC06095H
_journal_volume 28
_journal_year 2026
_chemical_formula_sum 'C18 H17 F3 O2'
_chemical_formula_weight 322.32
_space_group_crystal_system monoclinic
_space_group_IT_number 14
_space_group_name_Hall '-P 2yn'
_space_group_name_H-M_alt 'P 1 21/n 1'
_atom_sites_solution_hydrogens mixed
_audit_creation_method SHELXL-2019/2
_audit_update_record
;
2025-08-28 deposited with the CCDC.	2026-02-03 downloaded from the CCDC.
;
_cell_angle_alpha 90
_cell_angle_beta 96.638(9)
_cell_angle_gamma 90
_cell_formula_units_Z 4
_cell_length_a 6.5279(14)
_cell_length_b 11.063(2)
_cell_length_c 22.438(5)
_cell_measurement_reflns_used 5556
_cell_measurement_temperature 173(2)
_cell_measurement_theta_max 53.95
_cell_measurement_theta_min 3.88
_cell_volume 1609.6(6)
_computing_cell_refinement 'Bruker SAINT'
_computing_data_collection 'Bruker APEX2'
_computing_data_reduction 'Bruker SAINT'
_computing_molecular_graphics 'Bruker SHELXTL'
_computing_publication_material 'Bruker SHELXTL'
_computing_structure_refinement 'SHELXL-2019/2 (Sheldrick, 2019)'
_computing_structure_solution 'SHELXT 2018/2 (Sheldrick, 2018)'
_diffrn_ambient_temperature 173(2)
_diffrn_measured_fraction_theta_full 0.996
_diffrn_measured_fraction_theta_max 0.992
_diffrn_measurement_device_type 'Bruker APEX-II CCD'
_diffrn_measurement_method '\f and \w scans'
_diffrn_radiation_type GaK\a
_diffrn_radiation_wavelength 1.34139
_diffrn_reflns_av_R_equivalents 0.0904
_diffrn_reflns_av_unetI/netI 0.0800
_diffrn_reflns_Laue_measured_fraction_full 0.996
_diffrn_reflns_Laue_measured_fraction_max 0.992
_diffrn_reflns_limit_h_max 7
_diffrn_reflns_limit_h_min -7
_diffrn_reflns_limit_k_max 13
_diffrn_reflns_limit_k_min -13
_diffrn_reflns_limit_l_max 27
_diffrn_reflns_limit_l_min -25
_diffrn_reflns_number 8934
_diffrn_reflns_point_group_measured_fraction_full 0.996
_diffrn_reflns_point_group_measured_fraction_max 0.992
_diffrn_reflns_theta_full 53.594
_diffrn_reflns_theta_max 54.018
_diffrn_reflns_theta_min 3.881
_exptl_absorpt_coefficient_mu 0.591
_exptl_absorpt_correction_T_max 0.970
_exptl_absorpt_correction_T_min 0.372
_exptl_absorpt_correction_type multi-scan
_exptl_absorpt_process_details sadabs
_exptl_crystal_colour colourless
_exptl_crystal_density_diffrn 1.330
_exptl_crystal_description prism
_exptl_crystal_F_000 672
_exptl_crystal_size_max 0.200
_exptl_crystal_size_mid 0.030
_exptl_crystal_size_min 0.020
_refine_diff_density_max 0.537
_refine_diff_density_min -0.616
_refine_diff_density_rms 0.131
_refine_ls_extinction_coef 0.018(3)
_refine_ls_extinction_expression Fc^*^=kFc[1+0.001xFc^2^\l^3^/sin(2\q)]^-1/4^
_refine_ls_extinction_method 'SHELXL-2019/2 (Sheldrick 2019)'
_refine_ls_goodness_of_fit_ref 0.869
_refine_ls_hydrogen_treatment mixed
_refine_ls_matrix_type full
_refine_ls_number_parameters 213
_refine_ls_number_reflns 2936
_refine_ls_number_restraints 1
_refine_ls_restrained_S_all 0.869
_refine_ls_R_factor_all 0.1442
_refine_ls_R_factor_gt 0.1004
_refine_ls_shift/su_max 0.000
_refine_ls_shift/su_mean 0.000
_refine_ls_structure_factor_coef Fsqd
_refine_ls_weighting_details 'w=1/[\s^2^(Fo^2^)+(0.1830P)^2^+5.0000P] where P=(Fo^2^+2Fc^2^)/3'
_refine_ls_weighting_scheme calc
_refine_ls_wR_factor_gt 0.2451
_refine_ls_wR_factor_ref 0.3013
_reflns_Friedel_coverage 0.000
_reflns_number_gt 1878
_reflns_number_total 2936
_reflns_threshold_expression 'I > 2\s(I)'
_cod_data_source_file d5gc06095h2.cif
_cod_data_source_block ga_250123a_a
_cod_depositor_comments 'Adding full bibliography for 7251582.cif.'
_cod_original_cell_volume 1609.5(6)
_cod_original_sg_symbol_H-M 'P 21/n'
_cod_database_code 7251582
_shelx_shelxl_version_number 2019/2
_shelx_space_group_comment
; 
The symmetry employed for this shelxl refinement is uniquely defined 
by the following loop, which should always be used as a source of 
symmetry information in preference to the above space-group names. 
They are only intended as comments. 
;
_shelx_estimated_absorpt_t_min 0.891
_shelx_estimated_absorpt_t_max 0.988

loop_
_space_group_symop_operation_xyz
'x, y, z'
'-x+1/2, y+1/2, -z+1/2'
'-x, -y, -z'
'x-1/2, -y-1/2, z-1/2'

loop_
_atom_site_label
_atom_site_type_symbol
_atom_site_fract_x
_atom_site_fract_y
_atom_site_fract_z
_atom_site_U_iso_or_equiv
_atom_site_adp_type
_atom_site_occupancy
_atom_site_site_symmetry_order
_atom_site_calc_flag
_atom_site_refinement_flags_posn
_atom_site_refinement_flags_adp
_atom_site_refinement_flags_occupancy
_atom_site_disorder_assembly
_atom_site_disorder_group
F1 F 0.7424(4) 0.4948(2) 0.62026(12) 0.0524(8) Uani 1 1 d . . . . .
F2 F 1.0232(4) 0.3972(2) 0.64526(13) 0.0562(9) Uani 1 1 d . . . . .
F3 F 0.9434(5) 0.4521(2) 0.55388(13) 0.0593(9) Uani 1 1 d . . . . .
O1 O 0.8992(5) 0.2144(3) 0.56635(14) 0.0435(8) Uani 1 1 d D . . . .
H1 H 0.840(10) 0.145(4) 0.565(3) 0.09(2) Uiso 1 1 d D . . . .
O2 O 0.1996(5) 0.0256(3) 0.45834(16) 0.0527(10) Uani 1 1 d . . . . .
C1 C 0.6803(7) 0.2417(4) 0.6476(2) 0.0407(11) Uani 1 1 d . . . . .
C2 C 0.5015(8) 0.2810(5) 0.6689(2) 0.0523(13) Uani 1 1 d . . . . .
H2 H 0.415438 0.337713 0.646198 0.063 Uiso 1 1 calc R U . . .
C3 C 0.4460(9) 0.2387(5) 0.7231(2) 0.0620(15) Uani 1 1 d . . . . .
H3 H 0.322702 0.266478 0.737248 0.074 Uiso 1 1 calc R U . . .
C4 C 0.5689(9) 0.1569(5) 0.7562(2) 0.0604(14) Uani 1 1 d . . . . .
H4 H 0.530712 0.128167 0.793258 0.073 Uiso 1 1 calc R U . . .
C5 C 0.7489(8) 0.1158(5) 0.7358(2) 0.0552(13) Uani 1 1 d . . . . .
H5 H 0.833978 0.058653 0.758519 0.066 Uiso 1 1 calc R U . . .
C6 C 0.8032(7) 0.1589(4) 0.6819(2) 0.0483(12) Uani 1 1 d . . . . .
H6 H 0.927186 0.131401 0.668047 0.058 Uiso 1 1 calc R U . . .
C7 C 0.7470(7) 0.2896(4) 0.5881(2) 0.0401(10) Uani 1 1 d . . . . .
C8 C 0.5694(7) 0.3144(4) 0.5392(2) 0.0399(10) Uani 1 1 d . . . . .
H8A H 0.472934 0.372117 0.554960 0.048 Uiso 1 1 calc R U . . .
H8B H 0.625272 0.353494 0.504842 0.048 Uiso 1 1 calc R U . . .
C9 C 0.4496(7) 0.2016(4) 0.5169(2) 0.0438(11) Uani 1 1 d . . . . .
H9A H 0.539398 0.148664 0.495545 0.053 Uiso 1 1 calc R U . . .
H9B H 0.408100 0.156166 0.551521 0.053 Uiso 1 1 calc R U . . .
C10 C 0.2592(7) 0.2353(4) 0.47485(19) 0.0394(10) Uani 1 1 d . . . . .
H10A H 0.170673 0.287896 0.496762 0.047 Uiso 1 1 calc R U . . .
H10B H 0.302549 0.282851 0.441112 0.047 Uiso 1 1 calc R U . . .
C11 C 0.1319(7) 0.1286(4) 0.4494(2) 0.0406(11) Uani 1 1 d . . . . .
C12 C -0.0693(7) 0.1501(4) 0.4134(2) 0.0388(10) Uani 1 1 d . . . . .
C13 C -0.1925(7) 0.0515(4) 0.3932(2) 0.0457(11) Uani 1 1 d . . . . .
H13 H -0.145726 -0.028187 0.402990 0.055 Uiso 1 1 calc R U . . .
C14 C -0.3799(8) 0.0678(5) 0.3596(2) 0.0558(13) Uani 1 1 d . . . . .
H14 H -0.461177 -0.000252 0.346234 0.067 Uiso 1 1 calc R U . . .
C15 C -0.4514(8) 0.1844(5) 0.3451(2) 0.0542(13) Uani 1 1 d . . . . .
H15 H -0.581255 0.196061 0.322023 0.065 Uiso 1 1 calc R U . . .
C16 C -0.3311(8) 0.2822(5) 0.3647(2) 0.0534(13) Uani 1 1 d . . . . .
H16 H -0.377474 0.361688 0.354337 0.064 Uiso 1 1 calc R U . . .
C17 C -0.1440(7) 0.2659(4) 0.3994(2) 0.0470(12) Uani 1 1 d . . . . .
H17 H -0.065398 0.334322 0.413773 0.056 Uiso 1 1 calc R U . . .
C18 C 0.8637(7) 0.4085(4) 0.6021(2) 0.0434(11) Uani 1 1 d . . . . .

loop_
_atom_site_aniso_label
_atom_site_aniso_U_11
_atom_site_aniso_U_22
_atom_site_aniso_U_33
_atom_site_aniso_U_23
_atom_site_aniso_U_13
_atom_site_aniso_U_12
F1 0.0564(16) 0.0367(14) 0.0643(18) -0.0093(12) 0.0075(14) -0.0001(12)
F2 0.0471(16) 0.0486(16) 0.0701(19) -0.0083(13) -0.0057(13) -0.0051(13)
F3 0.071(2) 0.0442(16) 0.0668(18) -0.0042(13) 0.0236(15) -0.0220(14)
O1 0.0454(18) 0.0335(17) 0.0529(19) -0.0041(14) 0.0118(14) -0.0029(14)
O2 0.052(2) 0.0338(17) 0.069(2) -0.0025(15) -0.0062(17) 0.0025(14)
C1 0.040(2) 0.037(2) 0.044(2) -0.0028(19) 0.0010(19) -0.0035(19)
C2 0.053(3) 0.055(3) 0.051(3) 0.009(2) 0.013(2) 0.004(2)
C3 0.060(3) 0.066(3) 0.063(3) 0.007(3) 0.020(3) 0.006(3)
C4 0.071(4) 0.069(3) 0.042(3) 0.008(2) 0.005(2) -0.012(3)
C5 0.061(3) 0.053(3) 0.048(3) 0.005(2) -0.006(2) -0.002(3)
C6 0.043(2) 0.048(3) 0.052(3) 0.001(2) -0.004(2) -0.004(2)
C7 0.042(2) 0.032(2) 0.047(2) -0.0015(18) 0.0065(19) -0.0051(18)
C8 0.043(2) 0.033(2) 0.043(2) 0.0037(18) 0.0027(19) -0.0012(18)
C9 0.045(2) 0.036(2) 0.050(3) 0.0010(19) 0.002(2) -0.0058(19)
C10 0.043(2) 0.032(2) 0.044(2) -0.0037(18) 0.0062(19) -0.0058(18)
C11 0.041(2) 0.035(2) 0.046(2) -0.0018(19) 0.0064(19) -0.0016(19)
C12 0.038(2) 0.036(2) 0.043(2) 0.0003(18) 0.0076(18) -0.0016(18)
C13 0.048(3) 0.036(2) 0.052(3) 0.001(2) 0.001(2) -0.001(2)
C14 0.054(3) 0.047(3) 0.063(3) -0.001(2) -0.007(2) -0.004(2)
C15 0.044(3) 0.063(3) 0.053(3) 0.000(2) -0.003(2) 0.000(2)
C16 0.049(3) 0.046(3) 0.064(3) 0.005(2) 0.003(2) 0.005(2)
C17 0.046(3) 0.037(2) 0.058(3) 0.000(2) 0.006(2) -0.001(2)
C18 0.043(2) 0.038(2) 0.049(3) -0.001(2) 0.006(2) -0.006(2)

loop_
_atom_type_symbol
_atom_type_description
_atom_type_scat_dispersion_real
_atom_type_scat_dispersion_imag
_atom_type_scat_source
C C 0.0137 0.0067 'International Tables Vol C Tables 4.2.6.8 and 6.1.1.4'
H H 0.0000 0.0000 'International Tables Vol C Tables 4.2.6.8 and 6.1.1.4'
F F 0.0583 0.0400 'International Tables Vol C Tables 4.2.6.8 and 6.1.1.4'
O O 0.0389 0.0241 'International Tables Vol C Tables 4.2.6.8 and 6.1.1.4'

loop_
_geom_angle_atom_site_label_1
_geom_angle_atom_site_label_2
_geom_angle_atom_site_label_3
_geom_angle
_geom_angle_site_symmetry_1
_geom_angle_site_symmetry_3
_geom_angle_publ_flag
C7 O1 H1 102(5) . . ?
C2 C1 C6 118.3(4) . . ?
C2 C1 C7 121.7(4) . . ?
C6 C1 C7 120.1(4) . . ?
C1 C2 C3 120.8(5) . . ?
C1 C2 H2 119.6 . . ?
C3 C2 H2 119.6 . . ?
C4 C3 C2 120.1(5) . . ?
C4 C3 H3 120.0 . . ?
C2 C3 H3 120.0 . . ?
C3 C4 C5 120.2(5) . . ?
C3 C4 H4 119.9 . . ?
C5 C4 H4 119.9 . . ?
C6 C5 C4 119.2(5) . . ?
C6 C5 H5 120.4 . . ?
C4 C5 H5 120.4 . . ?
C5 C6 C1 121.4(5) . . ?
C5 C6 H6 119.3 . . ?
C1 C6 H6 119.3 . . ?
O1 C7 C8 111.1(4) . . ?
O1 C7 C18 102.8(3) . . ?
C8 C7 C18 108.0(3) . . ?
O1 C7 C1 112.0(3) . . ?
C8 C7 C1 114.6(4) . . ?
C18 C7 C1 107.5(4) . . ?
C9 C8 C7 114.0(3) . . ?
C9 C8 H8A 108.8 . . ?
C7 C8 H8A 108.8 . . ?
C9 C8 H8B 108.8 . . ?
C7 C8 H8B 108.8 . . ?
H8A C8 H8B 107.6 . . ?
C10 C9 C8 110.8(4) . . ?
C10 C9 H9A 109.5 . . ?
C8 C9 H9A 109.5 . . ?
C10 C9 H9B 109.5 . . ?
C8 C9 H9B 109.5 . . ?
H9A C9 H9B 108.1 . . ?
C11 C10 C9 114.6(4) . . ?
C11 C10 H10A 108.6 . . ?
C9 C10 H10A 108.6 . . ?
C11 C10 H10B 108.6 . . ?
C9 C10 H10B 108.6 . . ?
H10A C10 H10B 107.6 . . ?
O2 C11 C12 121.1(4) . . ?
O2 C11 C10 119.3(4) . . ?
C12 C11 C10 119.6(4) . . ?
C17 C12 C13 118.1(4) . . ?
C17 C12 C11 122.4(4) . . ?
C13 C12 C11 119.5(4) . . ?
C14 C13 C12 121.2(4) . . ?
C14 C13 H13 119.4 . . ?
C12 C13 H13 119.4 . . ?
C13 C14 C15 120.2(5) . . ?
C13 C14 H14 119.9 . . ?
C15 C14 H14 119.9 . . ?
C16 C15 C14 119.2(5) . . ?
C16 C15 H15 120.4 . . ?
C14 C15 H15 120.4 . . ?
C15 C16 C17 120.7(5) . . ?
C15 C16 H16 119.7 . . ?
C17 C16 H16 119.7 . . ?
C16 C17 C12 120.7(4) . . ?
C16 C17 H17 119.7 . . ?
C12 C17 H17 119.7 . . ?
F1 C18 F3 106.7(4) . . ?
F1 C18 F2 106.5(4) . . ?
F3 C18 F2 105.9(4) . . ?
F1 C18 C7 112.2(4) . . ?
F3 C18 C7 112.0(4) . . ?
F2 C18 C7 113.1(4) . . ?

loop_
_geom_bond_atom_site_label_1
_geom_bond_atom_site_label_2
_geom_bond_distance
_geom_bond_site_symmetry_2
_geom_bond_publ_flag
F1 C18 1.334(5) . ?
F2 C18 1.344(5) . ?
F3 C18 1.343(5) . ?
O1 C7 1.425(5) . ?
O1 H1 0.85(4) . ?
O2 C11 1.230(5) . ?
C1 C2 1.381(7) . ?
C1 C6 1.390(6) . ?
C1 C7 1.545(6) . ?
C2 C3 1.390(7) . ?
C2 H2 0.9500 . ?
C3 C4 1.370(8) . ?
C3 H3 0.9500 . ?
C4 C5 1.386(8) . ?
C4 H4 0.9500 . ?
C5 C6 1.383(7) . ?
C5 H5 0.9500 . ?
C6 H6 0.9500 . ?
C7 C8 1.527(6) . ?
C7 C18 1.534(6) . ?
C8 C9 1.526(6) . ?
C8 H8A 0.9900 . ?
C8 H8B 0.9900 . ?
C9 C10 1.517(6) . ?
C9 H9A 0.9900 . ?
C9 H9B 0.9900 . ?
C10 C11 1.516(6) . ?
C10 H10A 0.9900 . ?
C10 H10B 0.9900 . ?
C11 C12 1.480(6) . ?
C12 C17 1.394(6) . ?
C12 C13 1.399(6) . ?
C13 C14 1.373(7) . ?
C13 H13 0.9500 . ?
C14 C15 1.396(7) . ?
C14 H14 0.9500 . ?
C15 C16 1.379(7) . ?
C15 H15 0.9500 . ?
C16 C17 1.382(7) . ?
C16 H16 0.9500 . ?
C17 H17 0.9500 . ?

loop_
_geom_torsion_atom_site_label_1
_geom_torsion_atom_site_label_2
_geom_torsion_atom_site_label_3
_geom_torsion_atom_site_label_4
_geom_torsion
_geom_torsion_site_symmetry_1
_geom_torsion_site_symmetry_2
_geom_torsion_site_symmetry_3
_geom_torsion_site_symmetry_4
_geom_torsion_publ_flag
C6 C1 C2 C3 -0.1(7) . . . . ?
C7 C1 C2 C3 -178.8(5) . . . . ?
C1 C2 C3 C4 0.0(9) . . . . ?
C2 C3 C4 C5 -0.1(9) . . . . ?
C3 C4 C5 C6 0.4(8) . . . . ?
C4 C5 C6 C1 -0.6(8) . . . . ?
C2 C1 C6 C5 0.4(7) . . . . ?
C7 C1 C6 C5 179.1(4) . . . . ?
C2 C1 C7 O1 -163.4(4) . . . . ?
C6 C1 C7 O1 18.0(5) . . . . ?
C2 C1 C7 C8 -35.7(6) . . . . ?
C6 C1 C7 C8 145.7(4) . . . . ?
C2 C1 C7 C18 84.4(5) . . . . ?
C6 C1 C7 C18 -94.2(5) . . . . ?
O1 C7 C8 C9 63.1(5) . . . . ?
C18 C7 C8 C9 175.1(4) . . . . ?
C1 C7 C8 C9 -65.1(5) . . . . ?
C7 C8 C9 C10 172.2(4) . . . . ?
C8 C9 C10 C11 179.0(4) . . . . ?
C9 C10 C11 O2 -8.0(6) . . . . ?
C9 C10 C11 C12 173.2(4) . . . . ?
O2 C11 C12 C17 -175.9(4) . . . . ?
C10 C11 C12 C17 2.9(7) . . . . ?
O2 C11 C12 C13 5.4(7) . . . . ?
C10 C11 C12 C13 -175.9(4) . . . . ?
C17 C12 C13 C14 1.3(7) . . . . ?
C11 C12 C13 C14 -179.9(4) . . . . ?
C12 C13 C14 C15 -0.3(8) . . . . ?
C13 C14 C15 C16 0.3(8) . . . . ?
C14 C15 C16 C17 -1.3(8) . . . . ?
C15 C16 C17 C12 2.4(8) . . . . ?
C13 C12 C17 C16 -2.3(7) . . . . ?
C11 C12 C17 C16 178.9(4) . . . . ?
O1 C7 C18 F1 176.5(3) . . . . ?
C8 C7 C18 F1 58.9(5) . . . . ?
C1 C7 C18 F1 -65.2(5) . . . . ?
O1 C7 C18 F3 56.5(4) . . . . ?
C8 C7 C18 F3 -61.0(5) . . . . ?
C1 C7 C18 F3 174.8(4) . . . . ?
O1 C7 C18 F2 -63.1(5) . . . . ?
C8 C7 C18 F2 179.4(4) . . . . ?
C1 C7 C18 F2 55.2(5) . . . . ?
